data_7220655
loop_
_publ_author_name
'Dash, Subhashree Priyadarsini'
'Panda, Alok K.'
'Pasayat, Sagarika'
'Dinda, Rupam'
'Biswas, Ashis'
'Tiekink, Edward R. T.'
'Mukhopadhyay, Subhadip'
'Bhutia, Sujit'
'Kaminsky, Werner'
'Sinn, Ekkehard'

_publ_section_title
;
 Oxidovanadium(V) complexes of aroylhydrazones incorporating heterocycles:
 Synthesis, characterization and study of DNA binding, photo-induced DNA
 cleavage and cytotoxic activities
;
_journal_name_full 'RSC Adv.'
_journal_paper_doi 10.1039/C4RA14369H
_journal_year 2015
_chemical_formula_moiety 'C20 H21 N2 O6 V1'
_chemical_formula_sum 'C20 H21 N2 O6 V'
_chemical_formula_weight 436.33
_space_group_IT_number 15
_symmetry_cell_setting monoclinic
_symmetry_space_group_name_Hall '-C 2yc'
_symmetry_space_group_name_H-M 'C 1 2/c 1'
_atom_sites_solution_hydrogens geom
_atom_sites_solution_primary direct
_atom_sites_solution_secondary difmap
_audit_creation_method SHELXL-97
_audit_update_record
;
2014-06-06 deposited with the CCDC.
2015-06-02 downloaded from the CCDC.
;
_cell_angle_alpha 90.00
_cell_angle_beta 98.017(5)
_cell_angle_gamma 90.00
_cell_formula_units_Z 16
_cell_length_a 41.893(4)
_cell_length_b 8.7854(10)
_cell_length_c 21.729(2)
_cell_measurement_reflns_used 98
_cell_measurement_temperature 293(2)
_cell_measurement_theta_max 20
_cell_measurement_theta_min 3
_cell_volume 7919.1(14)
_computing_cell_refinement 'SAINT (Bruker, 2007)'
_computing_data_collection 'APEX2 (Bruker, 2007)'
_computing_data_reduction 'SAINT (Bruker, 2007)'
_computing_molecular_graphics 'ORTEP-3 for Windows (Farrugia, 2012)'
_computing_publication_material 'SHELXL97 (Sheldrick, 1997)'
_computing_structure_refinement 'SHELXL97 (Sheldrick, 2008)'
_computing_structure_solution 'SHELXS97 (Sheldrick, 2008)'
_diffrn_ambient_temperature 293(2)
_diffrn_measured_fraction_theta_full 0.990
_diffrn_measured_fraction_theta_max 0.990
_diffrn_measurement_device_type 'Bruker APEXII CCD area-detector'
_diffrn_measurement_method '\f and \w scans'
_diffrn_radiation_monochromator graphite
_diffrn_radiation_source 'fine-focus sealed tube'
_diffrn_radiation_type MoK\a
_diffrn_radiation_wavelength 0.71069
_diffrn_reflns_av_R_equivalents 0.1057
_diffrn_reflns_av_sigmaI/netI 0.0464
_diffrn_reflns_limit_h_max 50
_diffrn_reflns_limit_h_min -50
_diffrn_reflns_limit_k_max 10
_diffrn_reflns_limit_k_min -10
_diffrn_reflns_limit_l_max 26
_diffrn_reflns_limit_l_min -26
_diffrn_reflns_number 114454
_diffrn_reflns_theta_full 25.64
_diffrn_reflns_theta_max 25.64
_diffrn_reflns_theta_min 1.89
_exptl_absorpt_coefficient_mu 0.541
_exptl_absorpt_correction_T_max 0.9840
_exptl_absorpt_correction_T_min 0.8127
_exptl_absorpt_correction_type multi-scan
_exptl_absorpt_process_details 'SADABS (Bruker, 2007)'
_exptl_crystal_colour red
_exptl_crystal_density_diffrn 1.464
_exptl_crystal_density_method 'not measured'
_exptl_crystal_description needle
_exptl_crystal_F_000 3616
_exptl_crystal_size_max 0.40
_exptl_crystal_size_mid 0.07
_exptl_crystal_size_min 0.03
_refine_diff_density_max 0.652
_refine_diff_density_min -0.394
_refine_diff_density_rms 0.058
_refine_ls_extinction_method none
_refine_ls_goodness_of_fit_ref 1.026
_refine_ls_hydrogen_treatment mixed
_refine_ls_matrix_type full
_refine_ls_number_parameters 554
_refine_ls_number_reflns 7421
_refine_ls_number_restraints 54
_refine_ls_restrained_S_all 1.026
_refine_ls_R_factor_all 0.0800
_refine_ls_R_factor_gt 0.0448
_refine_ls_shift/su_max 0.000
_refine_ls_shift/su_mean 0.000
_refine_ls_structure_factor_coef Fsqd
_refine_ls_weighting_details 'calc w=1/[\s^2^(Fo^2^)+(0.0524P)^2^+15.1241P] where P=(Fo^2^+2Fc^2^)/3'
_refine_ls_weighting_scheme calc
_refine_ls_wR_factor_gt 0.1057
_refine_ls_wR_factor_ref 0.1298
_reflns_number_gt 5085
_reflns_number_total 7421
_reflns_threshold_expression I>2\s(I)
_cod_data_source_file c4ra14369h2.cif
_cod_data_source_block 4
_cod_original_cell_volume 7919.2(14)
_cod_original_sg_symbol_H-M 'C 2/c'
_cod_original_formula_sum 'C20 H21 N2 O6 V1'
_cod_database_code 7220655

loop_
_symmetry_equiv_pos_as_xyz
'x, y, z'
'-x, y, -z+1/2'
'x+1/2, y+1/2, z'
'-x+1/2, y+1/2, -z+1/2'
'-x, -y, -z'
'x, -y, z-1/2'
'-x+1/2, -y+1/2, -z'
'x+1/2, -y+1/2, z-1/2'

loop_
_atom_site_label
_atom_site_type_symbol
_atom_site_fract_x
_atom_site_fract_y
_atom_site_fract_z
_atom_site_U_iso_or_equiv
_atom_site_adp_type
_atom_site_occupancy
_atom_site_symmetry_multiplicity
_atom_site_calc_flag
_atom_site_refinement_flags
_atom_site_disorder_assembly
_atom_site_disorder_group
V1 V -0.042972(12) 0.68291(6) 0.37675(2) 0.03854(16) Uani 1 1 d . . .
O1 O -0.06542(5) 0.5962(3) 0.44181(9) 0.0412(5) Uani 1 1 d . . .
O2 O -0.00558(5) 0.7126(3) 0.34144(9) 0.0461(6) Uani 1 1 d . . .
O3 O -0.05223(5) 0.5430(3) 0.60589(10) 0.0486(6) Uani 1 1 d . . .
O4 O -0.05485(6) 0.8530(3) 0.37820(10) 0.0503(6) Uani 1 1 d . . .
O5 O -0.07121(5) 0.6105(3) 0.31523(9) 0.0490(6) Uani 1 1 d . . .
O6 O -0.02491(5) 0.4324(3) 0.38021(10) 0.0481(6) Uani 1 1 d . . .
H6O H -0.0071 0.4315 0.4034 0.072 Uiso 1 1 calc R . .
N1 N -0.02088(6) 0.6446(3) 0.51327(11) 0.0359(6) Uani 1 1 d . . .
N2 N -0.01069(6) 0.7047(3) 0.46000(10) 0.0337(6) Uani 1 1 d . . .
C1 C 0.03041(7) 0.8442(4) 0.41793(13) 0.0367(7) Uani 1 1 d . . .
C2 C 0.05754(7) 0.9455(4) 0.43139(14) 0.0386(7) Uani 1 1 d . . .
C3 C 0.06951(8) 0.9945(4) 0.49221(16) 0.0461(8) Uani 1 1 d . . .
H3 H 0.0597 0.9603 0.5255 0.055 Uiso 1 1 calc R . .
C4 C 0.09518(9) 1.0912(4) 0.50284(19) 0.0558(9) Uani 1 1 d . . .
H4 H 0.1029 1.1206 0.5433 0.067 Uiso 1 1 calc R . .
C5 C 0.11002(9) 1.1461(4) 0.4539(2) 0.0621(11) Uani 1 1 d . . .
H5 H 0.1276 1.2113 0.4617 0.075 Uiso 1 1 calc R . .
C6 C 0.09858(9) 1.1038(4) 0.3946(2) 0.0576(10) Uani 1 1 d . . .
H6 H 0.1083 1.1426 0.3620 0.069 Uiso 1 1 calc R . .
C7 C 0.07243(8) 1.0027(4) 0.38164(16) 0.0461(8) Uani 1 1 d . . .
C8 C 0.06079(9) 0.9552(4) 0.32067(17) 0.0548(10) Uani 1 1 d . . .
H8 H 0.0709 0.9906 0.2880 0.066 Uiso 1 1 calc R . .
C9 C 0.03545(8) 0.8598(4) 0.30821(15) 0.0506(9) Uani 1 1 d . . .
H9 H 0.0286 0.8297 0.2675 0.061 Uiso 1 1 calc R . .
C10 C 0.01928(7) 0.8057(4) 0.35653(14) 0.0390(7) Uani 1 1 d . . .
C11 C 0.01627(7) 0.7768(3) 0.46798(13) 0.0357(7) Uani 1 1 d . . .
H11 H 0.0272 0.7858 0.5081 0.043 Uiso 1 1 calc R . .
C12 C -0.05006(7) 0.5942(3) 0.49818(13) 0.0343(7) Uani 1 1 d . . .
C13 C -0.06689(7) 0.5296(4) 0.54591(13) 0.0359(7) Uani 1 1 d . . .
C14 C -0.09483(8) 0.4559(4) 0.54450(16) 0.0484(8) Uani 1 1 d . . .
H14 H -0.1094 0.4324 0.5094 0.058 Uiso 1 1 calc R . .
C15 C -0.09801(9) 0.4202(4) 0.60689(18) 0.0545(9) Uani 1 1 d . . .
H15 H -0.1151 0.3687 0.6207 0.065 Uiso 1 1 calc R . .
C16 C -0.07214(9) 0.4739(5) 0.64179(17) 0.0576(10) Uani 1 1 d . . .
H16 H -0.0681 0.4657 0.6848 0.069 Uiso 1 1 calc R . .
C17 C -0.10023(8) 0.6801(5) 0.28627(15) 0.0585(10) Uani 1 1 d . . .
H17A H -0.1044 0.6472 0.2433 0.070 Uiso 1 1 calc R . .
H17B H -0.0974 0.7897 0.2865 0.070 Uiso 1 1 calc R . .
C18 C -0.12775(10) 0.6432(6) 0.3169(2) 0.0899(16) Uani 1 1 d . . .
H18A H -0.1466 0.6928 0.2958 0.135 Uiso 1 1 calc R . .
H18B H -0.1239 0.6773 0.3593 0.135 Uiso 1 1 calc R . .
H18C H -0.1310 0.5350 0.3159 0.135 Uiso 1 1 calc R . .
C19 C -0.02062(12) 0.3492(5) 0.32665(19) 0.0742(12) Uani 1 1 d . . .
H19A H -0.0025 0.3918 0.3091 0.089 Uiso 1 1 calc R . .
H19B H -0.0397 0.3612 0.2961 0.089 Uiso 1 1 calc R . .
C20 C -0.01490(14) 0.1881(5) 0.3377(2) 0.0983(17) Uani 1 1 d . . .
H20A H -0.0122 0.1389 0.2993 0.147 Uiso 1 1 calc R . .
H20B H -0.0330 0.1441 0.3539 0.147 Uiso 1 1 calc R . .
H20C H 0.0042 0.1747 0.3670 0.147 Uiso 1 1 calc R . .
V2 V 0.185006(13) 0.38052(7) 0.07642(2) 0.04239(17) Uani 1 1 d . . .
O1A O 0.17615(5) 0.2846(3) -0.00446(10) 0.0462(6) Uani 1 1 d . . .
O2A O 0.21276(5) 0.4392(3) 0.14600(9) 0.0443(5) Uani 1 1 d . . .
O3A O 0.20835(5) 0.2516(3) -0.14691(10) 0.0473(6) Uani 1 1 d . . .
O4A O 0.16580(6) 0.5323(3) 0.05944(11) 0.0562(6) Uani 1 1 d . . .
O5A O 0.15800(6) 0.2638(3) 0.10947(11) 0.0570(7) Uani 1 1 d . . .
N1A N 0.22422(6) 0.3746(3) -0.02841(11) 0.0355(6) Uani 1 1 d . . .
N2A N 0.22486(6) 0.4352(3) 0.03109(10) 0.0337(6) Uani 1 1 d . . .
C1A C 0.25450(7) 0.5875(3) 0.11206(13) 0.0337(7) Uani 1 1 d . . .
C2A C 0.28033(7) 0.6941(3) 0.12830(13) 0.0344(7) Uani 1 1 d . . .
C3A C 0.29921(8) 0.7558(4) 0.08544(15) 0.0418(8) Uani 1 1 d . . .
H3A H 0.2947 0.7285 0.0438 0.050 Uiso 1 1 calc R . .
C4A C 0.32369(8) 0.8537(4) 0.10337(17) 0.0496(9) Uani 1 1 d . . .
H4A H 0.3356 0.8925 0.0739 0.060 Uiso 1 1 calc R . .
C5A C 0.33123(8) 0.8970(4) 0.16550(18) 0.0532(9) Uani 1 1 d . . .
H5A H 0.3484 0.9623 0.1776 0.064 Uiso 1 1 calc R . .
C6A C 0.31331(8) 0.8433(4) 0.20810(16) 0.0478(8) Uani 1 1 d . . .
H6A H 0.3182 0.8734 0.2494 0.057 Uiso 1 1 calc R . .
C7A C 0.28744(7) 0.7428(4) 0.19094(14) 0.0392(7) Uani 1 1 d . . .
C8A C 0.26838(8) 0.6892(4) 0.23516(14) 0.0456(8) Uani 1 1 d . . .
H8A H 0.2730 0.7217 0.2762 0.055 Uiso 1 1 calc R . .
C9A C 0.24373(8) 0.5923(4) 0.21931(14) 0.0442(8) Uani 1 1 d . . .
H9A H 0.2314 0.5595 0.2492 0.053 Uiso 1 1 calc R . .
C10A C 0.23645(7) 0.5400(4) 0.15717(13) 0.0373(7) Uani 1 1 d . . .
C11A C 0.24905(7) 0.5200(3) 0.05095(13) 0.0351(7) Uani 1 1 d . . .
H11A H 0.2641 0.5393 0.0242 0.042 Uiso 1 1 calc R . .
C12A C 0.19738(7) 0.3007(3) -0.04219(13) 0.0357(7) Uani 1 1 d . . .
C13A C 0.18930(7) 0.2274(4) -0.10205(13) 0.0370(7) Uani 1 1 d . . .
C14A C 0.16478(8) 0.1348(4) -0.12304(15) 0.0477(8) Uani 1 1 d . . .
H14A H 0.1485 0.1015 -0.1013 0.057 Uiso 1 1 calc R . .
C15A C 0.16863(9) 0.0977(4) -0.18487(16) 0.0570(10) Uani 1 1 d . . .
H15A H 0.1553 0.0353 -0.2119 0.068 Uiso 1 1 calc R . .
C16A C 0.19483(9) 0.1689(4) -0.19683(16) 0.0537(9) Uani 1 1 d . . .
H16A H 0.2030 0.1633 -0.2344 0.064 Uiso 1 1 calc R . .
C17A C 0.12426(9) 0.2539(5) 0.10754(19) 0.0688(12) Uani 1 1 d . . .
H17C H 0.1149 0.2034 0.0696 0.083 Uiso 1 1 calc R . .
H17D H 0.1151 0.3552 0.1080 0.083 Uiso 1 1 calc R . .
C18A C 0.11676(13) 0.1662(7) 0.1625(3) 0.116(2) Uani 1 1 d . . .
H18D H 0.0938 0.1591 0.1612 0.174 Uiso 1 1 calc R . .
H18E H 0.1259 0.2171 0.1999 0.174 Uiso 1 1 calc R . .
H18F H 0.1257 0.0657 0.1616 0.174 Uiso 1 1 calc R . .
O6A O 0.2164(6) 0.143(3) 0.0867(8) 0.049(2) Uani 0.50 1 d PU A 1
H6OA H 0.2361 0.1425 0.0918 0.073 Uiso 0.50 1 calc PR A 1
C19A C 0.2048(3) -0.0071(12) 0.0834(5) 0.074(2) Uani 0.50 1 d PU A 1
H19C H 0.1859 -0.0091 0.0521 0.089 Uiso 0.50 1 calc PR A 1
H19D H 0.2210 -0.0695 0.0678 0.089 Uiso 0.50 1 calc PR A 1
C20A C 0.1967(3) -0.0780(13) 0.1353(5) 0.099(2) Uani 0.50 1 d PU A 1
H20D H 0.1817 -0.0157 0.1536 0.148 Uiso 0.50 1 calc PR A 1
H20E H 0.2158 -0.0931 0.1647 0.148 Uiso 0.50 1 calc PR A 1
H20F H 0.1870 -0.1747 0.1239 0.148 Uiso 0.50 1 calc PR A 1
O6B O 0.2200(6) 0.149(3) 0.1001(8) 0.050(2) Uani 0.50 1 d PU B 2
H6OB H 0.2325 0.1449 0.0744 0.074 Uiso 0.50 1 calc PR B 2
C19B C 0.2139(3) 0.0060(11) 0.1195(5) 0.074(2) Uani 0.50 1 d PU B 2
H19E H 0.2076 0.0132 0.1607 0.089 Uiso 0.50 1 calc PR B 2
H19F H 0.2338 -0.0516 0.1233 0.089 Uiso 0.50 1 calc PR B 2
C20B C 0.1881(3) -0.0833(13) 0.0785(5) 0.098(2) Uani 0.50 1 d PU B 2
H20G H 0.1727 -0.0140 0.0571 0.146 Uiso 0.50 1 calc PR B 2
H20H H 0.1775 -0.1509 0.1038 0.146 Uiso 0.50 1 calc PR B 2
H20I H 0.1980 -0.1413 0.0488 0.146 Uiso 0.50 1 calc PR B 2

loop_
_atom_site_aniso_label
_atom_site_aniso_U_11
_atom_site_aniso_U_22
_atom_site_aniso_U_33
_atom_site_aniso_U_23
_atom_site_aniso_U_13
_atom_site_aniso_U_12
V1 0.0385(3) 0.0487(3) 0.0274(3) -0.0003(2) 0.0012(2) 0.0044(3)
O1 0.0357(12) 0.0529(14) 0.0340(11) -0.0016(10) 0.0015(9) -0.0023(10)
O2 0.0479(13) 0.0628(16) 0.0279(11) -0.0022(10) 0.0061(10) -0.0021(12)
O3 0.0426(13) 0.0683(16) 0.0355(12) 0.0088(11) 0.0077(10) -0.0075(11)
O4 0.0578(14) 0.0518(15) 0.0411(13) 0.0045(11) 0.0059(11) 0.0101(12)
O5 0.0417(13) 0.0695(16) 0.0333(12) -0.0056(11) -0.0041(10) 0.0089(12)
O6 0.0494(13) 0.0533(14) 0.0390(12) -0.0111(11) -0.0027(10) 0.0084(11)
N1 0.0358(14) 0.0458(16) 0.0270(13) 0.0028(11) 0.0079(11) -0.0015(12)
N2 0.0366(14) 0.0385(15) 0.0267(12) 0.0008(11) 0.0064(10) 0.0007(12)
C1 0.0367(17) 0.0421(19) 0.0329(16) 0.0022(13) 0.0098(13) 0.0035(14)
C2 0.0367(17) 0.0361(17) 0.0452(18) 0.0046(14) 0.0138(14) 0.0045(14)
C3 0.0468(19) 0.0419(19) 0.051(2) -0.0040(16) 0.0114(16) -0.0030(16)
C4 0.049(2) 0.049(2) 0.070(2) -0.0104(19) 0.0107(19) -0.0038(18)
C5 0.050(2) 0.045(2) 0.096(3) -0.008(2) 0.026(2) -0.0076(18)
C6 0.052(2) 0.048(2) 0.079(3) 0.011(2) 0.032(2) 0.0019(18)
C7 0.0455(19) 0.0423(19) 0.054(2) 0.0100(16) 0.0211(16) 0.0084(16)
C8 0.056(2) 0.065(3) 0.049(2) 0.0161(18) 0.0270(18) 0.0084(19)
C9 0.053(2) 0.068(2) 0.0325(17) 0.0073(16) 0.0138(15) 0.0069(19)
C10 0.0394(18) 0.0469(19) 0.0313(16) 0.0048(14) 0.0069(13) 0.0063(15)
C11 0.0359(17) 0.0438(19) 0.0270(15) -0.0021(13) 0.0037(12) 0.0014(14)
C12 0.0332(16) 0.0364(17) 0.0336(16) 0.0001(13) 0.0056(13) 0.0046(13)
C13 0.0334(16) 0.0411(18) 0.0335(16) 0.0040(14) 0.0059(13) 0.0051(14)
C14 0.0381(18) 0.052(2) 0.054(2) -0.0016(17) 0.0047(15) -0.0022(16)
C15 0.046(2) 0.058(2) 0.065(2) 0.0071(19) 0.0261(18) -0.0035(18)
C16 0.056(2) 0.074(3) 0.047(2) 0.0156(19) 0.0233(18) -0.001(2)
C17 0.043(2) 0.095(3) 0.0355(18) 0.0118(19) -0.0021(15) 0.008(2)
C18 0.049(2) 0.136(5) 0.083(3) 0.037(3) 0.005(2) 0.005(3)
C19 0.095(3) 0.071(3) 0.054(2) -0.014(2) 0.002(2) 0.015(2)
C20 0.129(5) 0.067(3) 0.098(4) -0.025(3) 0.011(3) 0.019(3)
V2 0.0389(3) 0.0556(4) 0.0340(3) -0.0021(3) 0.0099(2) -0.0092(3)
O1A 0.0406(12) 0.0602(15) 0.0388(12) -0.0062(11) 0.0089(10) -0.0127(11)
O2A 0.0501(13) 0.0528(14) 0.0304(11) 0.0014(10) 0.0068(10) -0.0156(11)
O3A 0.0486(13) 0.0555(15) 0.0377(12) -0.0059(11) 0.0058(10) -0.0015(11)
O4A 0.0528(14) 0.0694(17) 0.0472(14) -0.0044(12) 0.0093(11) 0.0070(13)
O5A 0.0496(14) 0.0748(18) 0.0495(14) -0.0015(13) 0.0169(11) -0.0210(13)
N1A 0.0381(14) 0.0406(15) 0.0277(13) -0.0027(11) 0.0040(11) 0.0005(12)
N2A 0.0362(14) 0.0380(14) 0.0270(12) -0.0009(11) 0.0045(10) -0.0026(11)
C1A 0.0349(16) 0.0358(17) 0.0308(15) -0.0002(13) 0.0064(12) -0.0005(13)
C2A 0.0355(16) 0.0319(16) 0.0364(16) -0.0012(13) 0.0072(13) 0.0025(13)
C3A 0.0439(18) 0.0408(19) 0.0420(18) -0.0040(15) 0.0100(15) -0.0022(15)
C4A 0.046(2) 0.047(2) 0.060(2) -0.0046(17) 0.0208(17) -0.0040(17)
C5A 0.043(2) 0.049(2) 0.069(2) -0.0149(19) 0.0108(18) -0.0107(16)
C6A 0.047(2) 0.048(2) 0.048(2) -0.0149(16) 0.0041(16) -0.0042(16)
C7A 0.0418(18) 0.0364(18) 0.0393(17) -0.0070(14) 0.0047(14) 0.0020(14)
C8A 0.058(2) 0.047(2) 0.0317(17) -0.0087(15) 0.0064(15) -0.0028(17)
C9A 0.052(2) 0.052(2) 0.0299(16) -0.0025(15) 0.0112(14) -0.0061(17)
C10A 0.0400(17) 0.0379(18) 0.0335(16) 0.0027(13) 0.0034(13) -0.0014(14)
C11A 0.0365(16) 0.0390(18) 0.0313(15) 0.0026(13) 0.0096(13) -0.0004(14)
C12A 0.0367(17) 0.0361(17) 0.0332(16) 0.0005(13) 0.0009(13) 0.0007(14)
C13A 0.0381(17) 0.0404(18) 0.0325(16) 0.0005(14) 0.0053(13) 0.0027(14)
C14A 0.0453(19) 0.051(2) 0.046(2) -0.0056(16) 0.0027(16) -0.0072(16)
C15A 0.061(2) 0.057(2) 0.048(2) -0.0128(18) -0.0103(18) -0.0008(19)
C16A 0.063(2) 0.063(2) 0.0340(18) -0.0071(17) 0.0034(17) 0.007(2)
C17A 0.048(2) 0.088(3) 0.072(3) -0.005(2) 0.013(2) -0.024(2)
C18A 0.089(4) 0.160(6) 0.106(4) 0.023(4) 0.039(3) -0.057(4)
O6A 0.048(4) 0.051(2) 0.049(5) 0.000(4) 0.009(4) -0.008(3)
C19A 0.085(4) 0.068(3) 0.071(4) 0.006(4) 0.015(3) -0.016(3)
C20A 0.110(4) 0.090(4) 0.098(4) -0.003(4) 0.020(4) -0.016(4)
O6B 0.048(4) 0.052(2) 0.050(5) -0.001(4) 0.009(4) -0.007(3)
C19B 0.084(4) 0.067(3) 0.071(4) 0.007(4) 0.014(3) -0.016(3)
C20B 0.110(4) 0.089(4) 0.096(4) -0.007(4) 0.021(4) -0.019(4)

loop_
_atom_type_symbol
_atom_type_description
_atom_type_scat_dispersion_real
_atom_type_scat_dispersion_imag
_atom_type_scat_source
C C 0.0033 0.0016 'International Tables Vol C Tables 4.2.6.8 and 6.1.1.4'
H H 0.0000 0.0000 'International Tables Vol C Tables 4.2.6.8 and 6.1.1.4'
N N 0.0061 0.0033 'International Tables Vol C Tables 4.2.6.8 and 6.1.1.4'
O O 0.0106 0.0060 'International Tables Vol C Tables 4.2.6.8 and 6.1.1.4'
V V 0.3005 0.5294 'International Tables Vol C Tables 4.2.6.8 and 6.1.1.4'

loop_
_geom_angle_atom_site_label_1
_geom_angle_atom_site_label_2
_geom_angle_atom_site_label_3
_geom_angle
O4 V1 O5 100.12(12)
O4 V1 O2 99.33(12)
O5 V1 O2 104.55(10)
O4 V1 O1 99.78(11)
O5 V1 O1 93.87(10)
O2 V1 O1 150.57(9)
O4 V1 N2 93.61(11)
O5 V1 N2 163.36(11)
O2 V1 N2 82.22(9)
O1 V1 N2 74.42(9)
O4 V1 O6 177.03(10)
O5 V1 O6 82.23(9)
O2 V1 O6 81.75(9)
O1 V1 O6 78.18(9)
N2 V1 O6 83.77(9)
C12 O1 V1 117.41(18)
C10 O2 V1 131.43(19)
C16 O3 C13 106.2(3)
C17 O5 V1 128.0(2)
C19 O6 V1 122.9(2)
C19 O6 H6O 106.6
V1 O6 H6O 106.6
C12 N1 N2 107.8(2)
C11 N2 N1 116.1(2)
C11 N2 V1 127.3(2)
N1 N2 V1 116.36(18)
C10 C1 C11 120.5(3)
C10 C1 C2 119.6(3)
C11 C1 C2 119.8(3)
C7 C2 C3 118.0(3)
C7 C2 C1 118.9(3)
C3 C2 C1 123.0(3)
C4 C3 C2 121.1(3)
C4 C3 H3 119.5
C2 C3 H3 119.5
C3 C4 C5 120.8(4)
C3 C4 H4 119.6
C5 C4 H4 119.6
C6 C5 C4 119.5(4)
C6 C5 H5 120.2
C4 C5 H5 120.2
C5 C6 C7 121.5(3)
C5 C6 H6 119.2
C7 C6 H6 119.2
C6 C7 C8 122.2(3)
C6 C7 C2 119.0(3)
C8 C7 C2 118.8(3)
C9 C8 C7 122.1(3)
C9 C8 H8 118.9
C7 C8 H8 118.9
C8 C9 C10 120.4(3)
C8 C9 H9 119.8
C10 C9 H9 119.8
O2 C10 C1 122.1(3)
O2 C10 C9 117.7(3)
C1 C10 C9 120.0(3)
N2 C11 C1 123.2(3)
N2 C11 H11 118.4
C1 C11 H11 118.4
N1 C12 O1 123.9(3)
N1 C12 C13 119.2(3)
O1 C12 C13 116.9(3)
C14 C13 O3 109.9(3)
C14 C13 C12 133.4(3)
O3 C13 C12 116.8(3)
C13 C14 C15 106.5(3)
C13 C14 H14 126.7
C15 C14 H14 126.7
C16 C15 C14 106.9(3)
C16 C15 H15 126.5
C14 C15 H15 126.5
C15 C16 O3 110.5(3)
C15 C16 H16 124.8
O3 C16 H16 124.8
O5 C17 C18 112.7(3)
O5 C17 H17A 109.0
C18 C17 H17A 109.0
O5 C17 H17B 109.0
C18 C17 H17B 109.0
H17A C17 H17B 107.8
C17 C18 H18A 109.5
C17 C18 H18B 109.5
H18A C18 H18B 109.5
C17 C18 H18C 109.5
H18A C18 H18C 109.5
H18B C18 H18C 109.5
O6 C19 C20 114.1(4)
O6 C19 H19A 108.7
C20 C19 H19A 108.7
O6 C19 H19B 108.7
C20 C19 H19B 108.7
H19A C19 H19B 107.6
C19 C20 H20A 109.5
C19 C20 H20B 109.5
H20A C20 H20B 109.5
C19 C20 H20C 109.5
H20A C20 H20C 109.5
H20B C20 H20C 109.5
O4A V2 O5A 104.68(13)
O4A V2 O2A 101.43(12)
O5A V2 O2A 101.33(10)
O4A V2 O1A 97.40(11)
O5A V2 O1A 93.69(10)
O2A V2 O1A 151.97(10)
O4A V2 N2A 96.30(11)
O5A V2 N2A 157.32(12)
O2A V2 N2A 82.52(9)
O1A V2 N2A 74.89(9)
O4A V2 O6A 171.4(4)
O5A V2 O6A 80.5(6)
O2A V2 O6A 84.0(4)
O1A V2 O6A 75.2(4)
N2A V2 O6A 77.6(6)
C12A O1A V2 117.63(19)
C10A O2A V2 134.84(19)
C13A O3A C16A 105.5(3)
C17A O5A V2 136.5(3)
C19A O6A V2 127.7(15)
C19A O6A H6OA 110
V2 O6A H6OA 122
C12A N1A N2A 108.0(2)
C11A N2A N1A 116.4(2)
C11A N2A V2 127.9(2)
N1A N2A V2 115.59(17)
C10A C1A C2A 119.3(3)
C10A C1A C11A 119.7(3)
C2A C1A C11A 120.7(3)
C3A C2A C7A 117.1(3)
C3A C2A C1A 124.1(3)
C7A C2A C1A 118.8(3)
C4A C3A C2A 121.7(3)
C4A C3A H3A 119.1
C2A C3A H3A 119.1
C3A C4A C5A 120.8(3)
C3A C4A H4A 119.6
C5A C4A H4A 119.6
C6A C5A C4A 119.6(3)
C6A C5A H5A 120.2
C4A C5A H5A 120.2
C5A C6A C7A 121.1(3)
C5A C6A H6A 119.4
C7A C6A H6A 119.4
C6A C7A C8A 121.1(3)
C6A C7A C2A 119.6(3)
C8A C7A C2A 119.3(3)
C9A C8A C7A 121.5(3)
C9A C8A H8A 119.2
C7A C8A H8A 119.2
C8A C9A C10A 120.3(3)
C8A C9A H9A 119.9
C10A C9A H9A 119.9
O2A C10A C1A 122.7(3)
O2A C10A C9A 116.5(3)
C1A C10A C9A 120.7(3)
N2A C11A C1A 124.4(3)
N2A C11A H11A 117.8
C1A C11A H11A 117.8
N1A C12A O1A 123.8(3)
N1A C12A C13A 121.1(3)
O1A C12A C13A 115.0(3)
C14A C13A O3A 110.5(3)
C14A C13A C12A 130.4(3)
O3A C13A C12A 119.1(3)
C13A C14A C15A 106.2(3)
C13A C14A H14A 126.9
C15A C14A H14A 126.9
C16A C15A C14A 106.6(3)
C16A C15A H15A 126.7
C14A C15A H15A 126.7
C15A C16A O3A 111.1(3)
C15A C16A H16A 124.4
O3A C16A H16A 124.4
O5A C17A C18A 109.3(4)
O5A C17A H17C 109.8
C18A C17A H17C 109.8
O5A C17A H17D 109.8
C18A C17A H17D 109.8
H17C C17A H17D 108.3
C17A C18A H18D 109.5
C17A C18A H18E 109.5
H18D C18A H18E 109.5
C17A C18A H18F 109.5
H18D C18A H18F 109.5
H18E C18A H18F 109.5
C20A C19A O6A 120.5(12)
C20A C19A H19C 107.2
O6A C19A H19C 107.2
C20A C19A H19D 107.2
O6A C19A H19D 107.2
H19C C19A H19D 106.8
C19B O6B H6OB 109.5
O6B C19B C20B 116.3(12)
O6B C19B H19E 108.2
C20B C19B H19E 108.2
O6B C19B H19F 108.2
C20B C19B H19F 108.2
H19E C19B H19F 107.4
C19B C20B H20G 109.5
C19B C20B H20H 109.5
H20G C20B H20H 109.5
C19B C20B H20I 109.5
H20G C20B H20I 109.5
H20H C20B H20I 109.5

loop_
_geom_bond_atom_site_label_1
_geom_bond_atom_site_label_2
_geom_bond_distance
V1 O4 1.577(2)
V1 O5 1.775(2)
V1 O2 1.856(2)
V1 O1 1.958(2)
V1 N2 2.111(2)
V1 O6 2.325(2)
O1 C12 1.302(3)
O2 C10 1.329(4)
O3 C16 1.362(4)
O3 C13 1.366(4)
O5 C17 1.426(4)
O6 C19 1.407(4)
O6 H6O 0.8400
N1 C12 1.299(4)
N1 N2 1.392(3)
N2 C11 1.285(4)
C1 C10 1.392(4)
C1 C11 1.437(4)
C1 C2 1.442(4)
C2 C7 1.414(4)
C2 C3 1.414(4)
C3 C4 1.365(5)
C3 H3 0.9300
C4 C5 1.390(5)
C4 H4 0.9300
C5 C6 1.363(6)
C5 H5 0.9300
C6 C7 1.408(5)
C6 H6 0.9300
C7 C8 1.409(5)
C8 C9 1.350(5)
C8 H8 0.9300
C9 C10 1.409(4)
C9 H9 0.9300
C11 H11 0.9300
C12 C13 1.448(4)
C13 C14 1.335(4)
C14 C15 1.416(5)
C14 H14 0.9300
C15 C16 1.320(5)
C15 H15 0.9300
C16 H16 0.9300
C17 C18 1.446(5)
C17 H17A 0.9700
C17 H17B 0.9700
C18 H18A 0.9600
C18 H18B 0.9600
C18 H18C 0.9600
C19 C20 1.449(6)
C19 H19A 0.9700
C19 H19B 0.9700
C20 H20A 0.9600
C20 H20B 0.9600
C20 H20C 0.9600
V2 O4A 1.575(3)
V2 O5A 1.753(2)
V2 O2A 1.848(2)
V2 O1A 1.938(2)
V2 N2A 2.109(2)
V2 O6A 2.46(3)
V2 O6B 2.52(3)
O1A C12A 1.299(4)
O2A C10A 1.327(4)
O3A C13A 1.360(4)
O3A C16A 1.362(4)
O5A C17A 1.411(4)
N1A C12A 1.297(4)
N1A N2A 1.395(3)
N2A C11A 1.283(4)
C1A C10A 1.383(4)
C1A C2A 1.437(4)
C1A C11A 1.443(4)
C2A C3A 1.412(4)
C2A C7A 1.418(4)
C3A C4A 1.353(4)
C3A H3A 0.9300
C4A C5A 1.396(5)
C4A H4A 0.9300
C5A C6A 1.355(5)
C5A H5A 0.9300
C6A C7A 1.407(4)
C6A H6A 0.9300
C7A C8A 1.413(4)
C8A C9A 1.345(4)
C8A H8A 0.9300
C9A C10A 1.419(4)
C9A H9A 0.9300
C11A H11A 0.9300
C12A C13A 1.449(4)
C13A C14A 1.339(4)
C14A C15A 1.413(5)
C14A H14A 0.9300
C15A C16A 1.320(5)
C15A H15A 0.9300
C16A H16A 0.9300
C17A C18A 1.490(6)
C17A H17C 0.9700
C17A H17D 0.9700
C18A H18D 0.9600
C18A H18E 0.9600
C18A H18F 0.9600
O6A C19A 1.41(3)
O6A H6OA 0.8200
C19A C20A 1.372(14)
C19A H19C 0.9700
C19A H19D 0.9700
C20A H20D 0.9600
C20A H20E 0.9600
C20A H20F 0.9600
O6B C19B 1.36(3)
O6B H6OB 0.8200
C19B C20B 1.519(14)
C19B H19E 0.9700
C19B H19F 0.9700
C20B H20G 0.9600
C20B H20H 0.9600
C20B H20I 0.9600

loop_
_geom_torsion_atom_site_label_1
_geom_torsion_atom_site_label_2
_geom_torsion_atom_site_label_3
_geom_torsion_atom_site_label_4
_geom_torsion
O4 V1 O1 C12 -92.1(2)
O5 V1 O1 C12 166.9(2)
O2 V1 O1 C12 37.7(3)
N2 V1 O1 C12 -1.0(2)
O6 V1 O1 C12 85.7(2)
O4 V1 O2 C10 51.8(3)
O5 V1 O2 C10 154.9(3)
O1 V1 O2 C10 -78.1(3)
N2 V1 O2 C10 -40.6(3)
O6 V1 O2 C10 -125.4(3)
O4 V1 O5 C17 -12.3(3)
O2 V1 O5 C17 -114.8(3)
O1 V1 O5 C17 88.4(3)
N2 V1 O5 C17 132.9(4)
O6 V1 O5 C17 165.9(3)
O4 V1 O6 C19 -173(18)
O5 V1 O6 C19 45.1(3)
O2 V1 O6 C19 -60.9(3)
O1 V1 O6 C19 140.7(3)
N2 V1 O6 C19 -143.9(3)
C12 N1 N2 C11 171.7(3)
C12 N1 N2 V1 -3.4(3)
O4 V1 N2 C11 -72.8(3)
O5 V1 N2 C11 141.5(3)
O2 V1 N2 C11 26.1(3)
O1 V1 N2 C11 -172.0(3)
O6 V1 N2 C11 108.6(3)
O4 V1 N2 N1 101.7(2)
O5 V1 N2 N1 -44.0(4)
O2 V1 N2 N1 -159.4(2)
O1 V1 N2 N1 2.51(19)
O6 V1 N2 N1 -76.92(19)
C10 C1 C2 C7 -0.6(4)
C11 C1 C2 C7 175.9(3)
C10 C1 C2 C3 177.6(3)
C11 C1 C2 C3 -6.0(5)
C7 C2 C3 C4 -1.6(5)
C1 C2 C3 C4 -179.7(3)
C2 C3 C4 C5 1.0(5)
C3 C4 C5 C6 0.5(6)
C4 C5 C6 C7 -1.4(6)
C5 C6 C7 C8 -178.5(3)
C5 C6 C7 C2 0.8(5)
C3 C2 C7 C6 0.7(5)
C1 C2 C7 C6 178.9(3)
C3 C2 C7 C8 -179.9(3)
C1 C2 C7 C8 -1.7(5)
C6 C7 C8 C9 -179.1(3)
C2 C7 C8 C9 1.6(5)
C7 C8 C9 C10 0.9(5)
V1 O2 C10 C1 34.2(4)
V1 O2 C10 C9 -148.9(2)
C11 C1 C10 O2 3.5(5)
C2 C1 C10 O2 179.9(3)
C11 C1 C10 C9 -173.4(3)
C2 C1 C10 C9 3.0(5)
C8 C9 C10 O2 179.8(3)
C8 C9 C10 C1 -3.3(5)
N1 N2 C11 C1 179.2(3)
V1 N2 C11 C1 -6.3(4)
C10 C1 C11 N2 -14.6(5)
C2 C1 C11 N2 169.0(3)
N2 N1 C12 O1 2.7(4)
N2 N1 C12 C13 -178.0(3)
V1 O1 C12 N1 -0.7(4)
V1 O1 C12 C13 -180.0(2)
C16 O3 C13 C14 0.2(4)
C16 O3 C13 C12 -179.5(3)
N1 C12 C13 C14 -171.9(3)
O1 C12 C13 C14 7.4(5)
N1 C12 C13 O3 7.8(4)
O1 C12 C13 O3 -172.9(3)
O3 C13 C14 C15 -0.2(4)
C12 C13 C14 C15 179.5(3)
C13 C14 C15 C16 0.0(4)
C14 C15 C16 O3 0.1(4)
C13 O3 C16 C15 -0.2(4)
V1 O5 C17 C18 -88.9(4)
V1 O6 C19 C20 -169.4(3)
O4A V2 O1A C12A 94.8(2)
O5A V2 O1A C12A -159.9(2)
O2A V2 O1A C12A -37.2(3)
N2A V2 O1A C12A 0.2(2)
O4A V2 O2A C10A -62.8(3)
O5A V2 O2A C10A -170.5(3)
O1A V2 O2A C10A 68.4(4)
N2A V2 O2A C10A 32.1(3)
O4A V2 O5A C17A 22.5(4)
O2A V2 O5A C17A 127.7(4)
O1A V2 O5A C17A -76.1(4)
N2A V2 O5A C17A -134.6(4)
C12A N1A N2A C11A -176.0(3)
C12A N1A N2A V2 2.3(3)
O4A V2 N2A C11A 80.7(3)
O5A V2 N2A C11A -121.6(3)
O2A V2 N2A C11A -20.1(3)
O1A V2 N2A C11A 176.7(3)
O4A V2 N2A N1A -97.4(2)
O5A V2 N2A N1A 60.3(3)
O2A V2 N2A N1A 161.9(2)
O1A V2 N2A N1A -1.41(18)
C10A C1A C2A C3A -176.7(3)
C11A C1A C2A C3A 8.6(5)
C10A C1A C2A C7A 2.6(4)
C11A C1A C2A C7A -172.0(3)
C7A C2A C3A C4A 1.9(5)
C1A C2A C3A C4A -178.7(3)
C2A C3A C4A C5A 0.2(5)
C3A C4A C5A C6A -1.6(5)
C4A C5A C6A C7A 0.9(5)
C5A C6A C7A C8A -178.7(3)
C5A C6A C7A C2A 1.3(5)
C3A C2A C7A C6A -2.7(4)
C1A C2A C7A C6A 178.0(3)
C3A C2A C7A C8A 177.4(3)
C1A C2A C7A C8A -2.0(4)
C6A C7A C8A C9A -179.6(3)
C2A C7A C8A C9A 0.4(5)
C7A C8A C9A C10A 0.6(5)
V2 O2A C10A C1A -26.7(5)
V2 O2A C10A C9A 156.5(2)
C2A C1A C10A O2A -178.3(3)
C11A C1A C10A O2A -3.7(5)
C2A C1A C10A C9A -1.6(5)
C11A C1A C10A C9A 173.0(3)
C8A C9A C10A O2A 176.9(3)
C8A C9A C10A C1A 0.0(5)
N1A N2A C11A C1A -177.4(3)
V2 N2A C11A C1A 4.5(4)
C10A C1A C11A N2A 12.1(5)
C2A C1A C11A N2A -173.3(3)
N2A N1A C12A O1A -2.3(4)
N2A N1A C12A C13A 178.6(3)
V2 O1A C12A N1A 1.3(4)
V2 O1A C12A C13A -179.6(2)
C16A O3A C13A C14A -0.5(4)
C16A O3A C13A C12A 180.0(3)
N1A C12A C13A C14A 172.8(3)
O1A C12A C13A C14A -6.4(5)
N1A C12A C13A O3A -7.8(4)
O1A C12A C13A O3A 173.0(3)
O3A C13A C14A C15A 0.2(4)
C12A C13A C14A C15A 179.7(3)
C13A C14A C15A C16A 0.1(4)
C14A C15A C16A O3A -0.5(4)
C13A O3A C16A C15A 0.6(4)
V2 O5A C17A C18A -160.0(3)
